data_4025753
loop_
_publ_author_name
'Michael E. Jung'
'Rebecca M. Lui'

_publ_section_title
;
 Studies toward the Total Syntheses of Cucurbitacins B and D
;
_journal_name_full 'Journal of Organic Chemistry'
_journal_page_first 7146
_journal_page_last 7158
_journal_paper_doi 10.1021/jo101242e
_journal_volume 75
_journal_year 2010
_chemical_formula_moiety 'C21 H32 O3'
_chemical_formula_sum 'C21 H32 O3'
_chemical_formula_weight 332.47
_chemical_name_systematic
;
 ?
;
_space_group_IT_number 2
_symmetry_cell_setting triclinic
_symmetry_space_group_name_Hall '-P 1'
_symmetry_space_group_name_H-M 'P -1'
_atom_sites_solution_hydrogens geom
_atom_sites_solution_primary direct
_atom_sites_solution_secondary difmap
_audit_creation_method SHELXL-97
_cell_angle_alpha 67.154(7)
_cell_angle_beta 86.631(8)
_cell_angle_gamma 73.542(8)
_cell_formula_units_Z 2
_cell_length_a 7.334(6)
_cell_length_b 10.834(8)
_cell_length_c 12.736(10)
_cell_measurement_reflns_used 3232
_cell_measurement_temperature 100(2)
_cell_measurement_theta_max 28.38
_cell_measurement_theta_min 3.92
_cell_volume 892.9(12)
_computing_cell_refinement 'Bruker SMART'
_computing_data_collection 'Bruker SMART'
_computing_data_reduction 'Bruker SAINT'
_computing_molecular_graphics 'Bruker SHELXTL'
_computing_publication_material 'Bruker SHELXTL'
_computing_structure_refinement 'SHELXL-97 (Sheldrick, 1997)'
_computing_structure_solution 'SHELXS-97 (Sheldrick, 1990)'
_diffrn_ambient_temperature 100(2)
_diffrn_measured_fraction_theta_full 0.983
_diffrn_measured_fraction_theta_max 0.956
_diffrn_measurement_device_type 'CCD area detector'
_diffrn_measurement_method 'phi and omega scans'
_diffrn_radiation_monochromator graphite
_diffrn_radiation_source 'fine-focus sealed tube'
_diffrn_radiation_type MoK\a
_diffrn_radiation_wavelength 0.71073
_diffrn_reflns_av_R_equivalents 0.0749
_diffrn_reflns_av_sigmaI/netI 0.0759
_diffrn_reflns_limit_h_max 9
_diffrn_reflns_limit_h_min -9
_diffrn_reflns_limit_k_max 14
_diffrn_reflns_limit_k_min -14
_diffrn_reflns_limit_l_max 16
_diffrn_reflns_limit_l_min -16
_diffrn_reflns_number 8061
_diffrn_reflns_theta_full 26.00
_diffrn_reflns_theta_max 28.54
_diffrn_reflns_theta_min 3.92
_exptl_absorpt_coefficient_mu 0.080
_exptl_absorpt_correction_type none
_exptl_crystal_colour colourless
_exptl_crystal_density_diffrn 1.237
_exptl_crystal_density_method 'not measured'
_exptl_crystal_description block
_exptl_crystal_F_000 364
_exptl_crystal_size_max 0.20
_exptl_crystal_size_mid 0.20
_exptl_crystal_size_min 0.15
_refine_diff_density_max 0.406
_refine_diff_density_min -0.375
_refine_diff_density_rms 0.053
_refine_ls_extinction_method none
_refine_ls_goodness_of_fit_ref 1.071
_refine_ls_hydrogen_treatment constr
_refine_ls_matrix_type full
_refine_ls_number_parameters 222
_refine_ls_number_reflns 4343
_refine_ls_number_restraints 0
_refine_ls_restrained_S_all 1.071
_refine_ls_R_factor_all 0.0632
_refine_ls_R_factor_gt 0.0499
_refine_ls_shift/su_max 0.020
_refine_ls_shift/su_mean 0.002
_refine_ls_structure_factor_coef Fsqd
_refine_ls_weighting_details 'calc w=1/[\s^2^(Fo^2^)+(0.0532P)^2^+0.1251P] where P=(Fo^2^+2Fc^2^)/3'
_refine_ls_weighting_scheme calc
_refine_ls_wR_factor_gt 0.1237
_refine_ls_wR_factor_ref 0.1305
_reflns_number_gt 3343
_reflns_number_total 4343
_reflns_threshold_expression >2sigma(I)
_cod_data_source_file jo101242e_si_002.cif
_cod_data_source_block mj707m
_cod_depositor_comments
;
The following automatic conversions were performed:

'_symmetry_cell_setting' value 'Triclinic' changed to 'triclinic'
according to the built-in table from CIF Core dictionary named
'cif_core.dic' version 2.4.1 from 2010-06-29.

Automatic conversion script
Id: cif_fix_values 1646 2011-03-28 12:23:43Z adriana 
;
_cod_original_cell_volume 892.8(12)
_cod_database_code 4025753

loop_
_symmetry_equiv_pos_as_xyz
'x, y, z'
'-x, -y, -z'

loop_
_atom_site_label
_atom_site_type_symbol
_atom_site_fract_x
_atom_site_fract_y
_atom_site_fract_z
_atom_site_U_iso_or_equiv
_atom_site_adp_type
_atom_site_occupancy
_atom_site_symmetry_multiplicity
_atom_site_calc_flag
_atom_site_refinement_flags
_atom_site_disorder_assembly
_atom_site_disorder_group
O1 O 0.44466(14) -0.36777(11) 0.74394(8) 0.0217(2) Uani 1 1 d . . .
O2 O 0.21368(14) -0.25581(11) 0.83056(8) 0.0233(2) Uani 1 1 d . . .
O3 O 0.03793(13) 0.35650(11) 0.44438(8) 0.0219(2) Uani 1 1 d . . .
C1 C 0.3218(3) -0.45476(19) 0.78869(15) 0.0339(4) Uani 1 1 d . . .
H1A H 0.3937 -0.5483 0.8431 0.041 Uiso 1 1 calc R . .
H1B H 0.2618 -0.4657 0.7265 0.041 Uiso 1 1 calc R . .
C2 C 0.1743(3) -0.38235(19) 0.84790(18) 0.0398(4) Uani 1 1 d . . .
H2A H 0.0453 -0.3637 0.8155 0.048 Uiso 1 1 calc R . .
H2B H 0.1812 -0.4408 0.9304 0.048 Uiso 1 1 calc R . .
C3 C 0.34609(19) -0.23349(15) 0.74237(11) 0.0173(3) Uani 1 1 d . . .
C4 C 0.2352(2) -0.14203(16) 0.62794(12) 0.0208(3) Uani 1 1 d . . .
H4A H 0.1453 -0.1882 0.6145 0.025 Uiso 1 1 calc R . .
H4B H 0.3248 -0.1310 0.5659 0.025 Uiso 1 1 calc R . .
C5 C 0.1248(2) 0.00139(16) 0.62553(12) 0.0213(3) Uani 1 1 d . . .
H5A H 0.0282 -0.0089 0.6836 0.026 Uiso 1 1 calc R . .
H5B H 0.0575 0.0597 0.5497 0.026 Uiso 1 1 calc R . .
C6 C 0.26114(18) 0.07417(15) 0.64998(10) 0.0155(3) Uani 1 1 d . . .
H6 H 0.3568 0.0759 0.5905 0.019 Uiso 1 1 calc R . .
C7 C 0.37672(17) -0.01986(15) 0.76255(10) 0.0147(3) Uani 1 1 d . . .
C8 C 0.48729(18) -0.16689(15) 0.77191(11) 0.0169(3) Uani 1 1 d . . .
C9 C 0.64867(19) -0.15955(17) 0.68742(12) 0.0233(3) Uani 1 1 d . . .
H9A H 0.5947 -0.0972 0.6101 0.035 Uiso 1 1 calc R . .
H9B H 0.7112 -0.2532 0.6891 0.035 Uiso 1 1 calc R . .
H9C H 0.7421 -0.1236 0.7096 0.035 Uiso 1 1 calc R . .
C10 C 0.5816(2) -0.26182(17) 0.89150(12) 0.0241(3) Uani 1 1 d . . .
H10A H 0.6792 -0.2251 0.9082 0.036 Uiso 1 1 calc R . .
H10B H 0.6409 -0.3564 0.8943 0.036 Uiso 1 1 calc R . .
H10C H 0.4850 -0.2646 0.9483 0.036 Uiso 1 1 calc R . .
C11 C 0.38276(18) 0.02589(15) 0.84569(11) 0.0177(3) Uani 1 1 d . . .
H11 H 0.4558 -0.0391 0.9139 0.021 Uiso 1 1 calc R . .
C12 C 0.28606(19) 0.16887(16) 0.84168(12) 0.0202(3) Uani 1 1 d . . .
H12A H 0.3831 0.2198 0.8307 0.024 Uiso 1 1 calc R . .
H12B H 0.2324 0.1601 0.9166 0.024 Uiso 1 1 calc R . .
C13 C 0.12487(18) 0.25758(15) 0.74762(11) 0.0165(3) Uani 1 1 d . . .
H13 H 0.1269 0.3560 0.7279 0.020 Uiso 1 1 calc R . .
C14 C 0.18189(17) 0.23071(15) 0.63572(10) 0.0148(3) Uani 1 1 d . . .
C15 C 0.34532(19) 0.29709(16) 0.58805(12) 0.0206(3) Uani 1 1 d . . .
H15A H 0.3704 0.2974 0.5115 0.031 Uiso 1 1 calc R . .
H15B H 0.4605 0.2428 0.6384 0.031 Uiso 1 1 calc R . .
H15C H 0.3088 0.3932 0.5839 0.031 Uiso 1 1 calc R . .
C16 C 0.01297(18) 0.30311(15) 0.54577(11) 0.0159(3) Uani 1 1 d . . .
C17 C -0.18407(18) 0.30341(16) 0.58706(11) 0.0180(3) Uani 1 1 d . . .
H17A H -0.1988 0.2084 0.6105 0.022 Uiso 1 1 calc R . .
H17B H -0.2796 0.3676 0.5237 0.022 Uiso 1 1 calc R . .
C18 C -0.22193(19) 0.34929(17) 0.68815(11) 0.0199(3) Uani 1 1 d . . .
H18A H -0.3521 0.3474 0.7127 0.024 Uiso 1 1 calc R . .
H18B H -0.2158 0.4467 0.6630 0.024 Uiso 1 1 calc R . .
C19 C -0.07811(19) 0.25533(16) 0.79030(11) 0.0194(3) Uani 1 1 d . . .
C20 C -0.1088(2) 0.10986(18) 0.84696(12) 0.0255(3) Uani 1 1 d . . .
H20A H -0.2246 0.1157 0.8895 0.038 Uiso 1 1 calc R . .
H20B H 0.0007 0.0459 0.8994 0.038 Uiso 1 1 calc R . .
H20C H -0.1221 0.0751 0.7882 0.038 Uiso 1 1 calc R . .
C21 C -0.1178(2) 0.3252(2) 0.87827(13) 0.0291(4) Uani 1 1 d . . .
H21A H -0.2527 0.3418 0.8949 0.044 Uiso 1 1 calc R . .
H21B H -0.0864 0.4143 0.8467 0.044 Uiso 1 1 calc R . .
H21C H -0.0394 0.2635 0.9487 0.044 Uiso 1 1 calc R . .

loop_
_atom_site_aniso_label
_atom_site_aniso_U_11
_atom_site_aniso_U_22
_atom_site_aniso_U_33
_atom_site_aniso_U_23
_atom_site_aniso_U_13
_atom_site_aniso_U_12
O1 0.0234(5) 0.0158(5) 0.0264(5) -0.0104(4) 0.0013(4) -0.0032(4)
O2 0.0270(5) 0.0235(6) 0.0246(5) -0.0126(5) 0.0099(4) -0.0120(4)
O3 0.0211(5) 0.0271(6) 0.0148(4) -0.0052(4) 0.0018(4) -0.0071(4)
C1 0.0463(10) 0.0225(9) 0.0353(9) -0.0108(7) 0.0087(7) -0.0150(8)
C2 0.0367(9) 0.0249(10) 0.0608(12) -0.0177(9) 0.0173(8) -0.0142(8)
C3 0.0190(6) 0.0165(7) 0.0170(6) -0.0087(5) 0.0024(5) -0.0033(5)
C4 0.0251(7) 0.0199(8) 0.0198(7) -0.0101(6) -0.0048(5) -0.0057(6)
C5 0.0236(7) 0.0192(8) 0.0225(7) -0.0091(6) -0.0083(5) -0.0047(6)
C6 0.0168(6) 0.0178(7) 0.0133(6) -0.0073(5) 0.0001(5) -0.0049(5)
C7 0.0126(6) 0.0175(7) 0.0145(6) -0.0054(5) 0.0011(4) -0.0063(5)
C8 0.0179(6) 0.0184(7) 0.0146(6) -0.0075(5) -0.0008(5) -0.0035(5)
C9 0.0181(7) 0.0276(9) 0.0254(7) -0.0131(6) 0.0042(5) -0.0046(6)
C10 0.0259(7) 0.0220(8) 0.0203(7) -0.0079(6) -0.0066(5) 0.0006(6)
C11 0.0169(6) 0.0201(8) 0.0154(6) -0.0067(6) -0.0026(5) -0.0039(5)
C12 0.0205(7) 0.0229(8) 0.0196(6) -0.0120(6) -0.0036(5) -0.0034(6)
C13 0.0168(6) 0.0180(7) 0.0172(6) -0.0084(5) -0.0002(5) -0.0063(5)
C14 0.0140(6) 0.0167(7) 0.0138(6) -0.0050(5) -0.0004(5) -0.0059(5)
C15 0.0165(6) 0.0238(8) 0.0224(7) -0.0081(6) 0.0027(5) -0.0083(6)
C16 0.0173(6) 0.0149(7) 0.0167(6) -0.0065(5) -0.0002(5) -0.0054(5)
C17 0.0145(6) 0.0230(8) 0.0161(6) -0.0060(6) -0.0008(5) -0.0066(5)
C18 0.0146(6) 0.0262(8) 0.0207(7) -0.0105(6) 0.0030(5) -0.0068(6)
C19 0.0188(6) 0.0248(8) 0.0163(6) -0.0096(6) 0.0023(5) -0.0067(6)
C20 0.0277(7) 0.0322(9) 0.0161(6) -0.0059(6) 0.0046(5) -0.0135(7)
C21 0.0244(7) 0.0433(11) 0.0251(7) -0.0217(7) 0.0044(6) -0.0062(7)

loop_
_atom_type_symbol
_atom_type_description
_atom_type_scat_dispersion_real
_atom_type_scat_dispersion_imag
_atom_type_scat_source
C C 0.0033 0.0016 'International Tables Vol C Tables 4.2.6.8 and 6.1.1.4'
H H 0.0000 0.0000 'International Tables Vol C Tables 4.2.6.8 and 6.1.1.4'
O O 0.0106 0.0060 'International Tables Vol C Tables 4.2.6.8 and 6.1.1.4'

loop_
_geom_angle_atom_site_label_1
_geom_angle_atom_site_label_2
_geom_angle_atom_site_label_3
_geom_angle
_geom_angle_site_symmetry_1
_geom_angle_site_symmetry_3
_geom_angle_publ_flag
C3 O1 C1 107.34(12) . . ?
C2 O2 C3 107.43(12) . . ?
O1 C1 C2 105.66(15) . . ?
O1 C1 H1A 110.6 . . ?
C2 C1 H1A 110.6 . . ?
O1 C1 H1B 110.6 . . ?
C2 C1 H1B 110.6 . . ?
H1A C1 H1B 108.7 . . ?
O2 C2 C1 106.56(14) . . ?
O2 C2 H2A 110.4 . . ?
C1 C2 H2A 110.4 . . ?
O2 C2 H2B 110.4 . . ?
C1 C2 H2B 110.4 . . ?
H2A C2 H2B 108.6 . . ?
O1 C3 O2 106.13(11) . . ?
O1 C3 C4 110.29(11) . . ?
O2 C3 C4 108.79(12) . . ?
O1 C3 C8 110.18(12) . . ?
O2 C3 C8 108.32(11) . . ?
C4 C3 C8 112.87(12) . . ?
C3 C4 C5 111.10(11) . . ?
C3 C4 H4A 109.4 . . ?
C5 C4 H4A 109.4 . . ?
C3 C4 H4B 109.4 . . ?
C5 C4 H4B 109.4 . . ?
H4A C4 H4B 108.0 . . ?
C4 C5 C6 110.54(12) . . ?
C4 C5 H5A 109.5 . . ?
C6 C5 H5A 109.5 . . ?
C4 C5 H5B 109.5 . . ?
C6 C5 H5B 109.5 . . ?
H5A C5 H5B 108.1 . . ?
C7 C6 C5 109.98(12) . . ?
C7 C6 C14 113.31(11) . . ?
C5 C6 C14 119.04(12) . . ?
C7 C6 H6 104.3 . . ?
C5 C6 H6 104.3 . . ?
C14 C6 H6 104.3 . . ?
C11 C7 C8 122.95(12) . . ?
C11 C7 C6 121.56(14) . . ?
C8 C7 C6 115.47(11) . . ?
C7 C8 C10 113.04(11) . . ?
C7 C8 C9 110.10(12) . . ?
C10 C8 C9 106.90(12) . . ?
C7 C8 C3 108.15(12) . . ?
C10 C8 C3 108.86(12) . . ?
C9 C8 C3 109.76(12) . . ?
C8 C9 H9A 109.5 . . ?
C8 C9 H9B 109.5 . . ?
H9A C9 H9B 109.5 . . ?
C8 C9 H9C 109.5 . . ?
H9A C9 H9C 109.5 . . ?
H9B C9 H9C 109.5 . . ?
C8 C10 H10A 109.5 . . ?
C8 C10 H10B 109.5 . . ?
H10A C10 H10B 109.5 . . ?
C8 C10 H10C 109.5 . . ?
H10A C10 H10C 109.5 . . ?
H10B C10 H10C 109.5 . . ?
C7 C11 C12 126.37(12) . . ?
C7 C11 H11 116.8 . . ?
C12 C11 H11 116.8 . . ?
C11 C12 C13 115.46(11) . . ?
C11 C12 H12A 108.4 . . ?
C13 C12 H12A 108.4 . . ?
C11 C12 H12B 108.4 . . ?
C13 C12 H12B 108.4 . . ?
H12A C12 H12B 107.5 . . ?
C12 C13 C19 113.75(12) . . ?
C12 C13 C14 109.68(12) . . ?
C19 C13 C14 118.79(10) . . ?
C12 C13 H13 104.3 . . ?
C19 C13 H13 104.3 . . ?
C14 C13 H13 104.3 . . ?
C16 C14 C15 108.41(12) . . ?
C16 C14 C6 108.71(10) . . ?
C15 C14 C6 105.51(11) . . ?
C16 C14 C13 110.57(11) . . ?
C15 C14 C13 106.71(11) . . ?
C6 C14 C13 116.54(10) . . ?
C14 C15 H15A 109.5 . . ?
C14 C15 H15B 109.5 . . ?
H15A C15 H15B 109.5 . . ?
C14 C15 H15C 109.5 . . ?
H15A C15 H15C 109.5 . . ?
H15B C15 H15C 109.5 . . ?
O3 C16 C17 120.97(12) . . ?
O3 C16 C14 121.20(12) . . ?
C17 C16 C14 117.81(12) . . ?
C16 C17 C18 111.84(11) . . ?
C16 C17 H17A 109.2 . . ?
C18 C17 H17A 109.2 . . ?
C16 C17 H17B 109.2 . . ?
C18 C17 H17B 109.2 . . ?
H17A C17 H17B 107.9 . . ?
C17 C18 C19 112.54(12) . . ?
C17 C18 H18A 109.1 . . ?
C19 C18 H18A 109.1 . . ?
C17 C18 H18B 109.1 . . ?
C19 C18 H18B 109.1 . . ?
H18A C18 H18B 107.8 . . ?
C20 C19 C18 111.00(12) . . ?
C20 C19 C21 108.05(13) . . ?
C18 C19 C21 106.47(13) . . ?
C20 C19 C13 115.32(12) . . ?
C18 C19 C13 107.57(12) . . ?
C21 C19 C13 108.04(11) . . ?
C19 C20 H20A 109.5 . . ?
C19 C20 H20B 109.5 . . ?
H20A C20 H20B 109.5 . . ?
C19 C20 H20C 109.5 . . ?
H20A C20 H20C 109.5 . . ?
H20B C20 H20C 109.5 . . ?
C19 C21 H21A 109.5 . . ?
C19 C21 H21B 109.5 . . ?
H21A C21 H21B 109.5 . . ?
C19 C21 H21C 109.5 . . ?
H21A C21 H21C 109.5 . . ?
H21B C21 H21C 109.5 . . ?

loop_
_geom_bond_atom_site_label_1
_geom_bond_atom_site_label_2
_geom_bond_distance
_geom_bond_site_symmetry_2
_geom_bond_publ_flag
O1 C3 1.4221(19) . ?
O1 C1 1.424(2) . ?
O2 C2 1.412(2) . ?
O2 C3 1.4343(18) . ?
O3 C16 1.2198(18) . ?
C1 C2 1.496(3) . ?
C1 H1A 0.9900 . ?
C1 H1B 0.9900 . ?
C2 H2A 0.9900 . ?
C2 H2B 0.9900 . ?
C3 C4 1.526(2) . ?
C3 C8 1.554(2) . ?
C4 C5 1.524(2) . ?
C4 H4A 0.9900 . ?
C4 H4B 0.9900 . ?
C5 C6 1.547(2) . ?
C5 H5A 0.9900 . ?
C5 H5B 0.9900 . ?
C6 C7 1.5269(19) . ?
C6 C14 1.569(2) . ?
C6 H6 1.0000 . ?
C7 C11 1.339(2) . ?
C7 C8 1.530(2) . ?
C8 C10 1.536(2) . ?
C8 C9 1.550(2) . ?
C9 H9A 0.9800 . ?
C9 H9B 0.9800 . ?
C9 H9C 0.9800 . ?
C10 H10A 0.9800 . ?
C10 H10B 0.9800 . ?
C10 H10C 0.9800 . ?
C11 C12 1.492(2) . ?
C11 H11 0.9500 . ?
C12 C13 1.5443(19) . ?
C12 H12A 0.9900 . ?
C12 H12B 0.9900 . ?
C13 C19 1.558(2) . ?
C13 C14 1.573(2) . ?
C13 H13 1.0000 . ?
C14 C16 1.5430(19) . ?
C14 C15 1.545(2) . ?
C15 H15A 0.9800 . ?
C15 H15B 0.9800 . ?
C15 H15C 0.9800 . ?
C16 C17 1.508(2) . ?
C17 C18 1.536(2) . ?
C17 H17A 0.9900 . ?
C17 H17B 0.9900 . ?
C18 C19 1.538(2) . ?
C18 H18A 0.9900 . ?
C18 H18B 0.9900 . ?
C19 C20 1.534(2) . ?
C19 C21 1.552(2) . ?
C20 H20A 0.9800 . ?
C20 H20B 0.9800 . ?
C20 H20C 0.9800 . ?
C21 H21A 0.9800 . ?
C21 H21B 0.9800 . ?
C21 H21C 0.9800 . ?

loop_
_geom_torsion_atom_site_label_1
_geom_torsion_atom_site_label_2
_geom_torsion_atom_site_label_3
_geom_torsion_atom_site_label_4
_geom_torsion
_geom_torsion_site_symmetry_1
_geom_torsion_site_symmetry_2
_geom_torsion_site_symmetry_3
_geom_torsion_site_symmetry_4
_geom_torsion_publ_flag
C3 O1 C1 C2 -17.77(17) . . . . ?
C3 O2 C2 C1 13.68(18) . . . . ?
O1 C1 C2 O2 2.43(19) . . . . ?
C1 O1 C3 O2 26.49(14) . . . . ?
C1 O1 C3 C4 -91.19(14) . . . . ?
C1 O1 C3 C8 143.55(12) . . . . ?
C2 O2 C3 O1 -24.90(15) . . . . ?
C2 O2 C3 C4 93.77(15) . . . . ?
C2 O2 C3 C8 -143.20(13) . . . . ?
O1 C3 C4 C5 178.70(11) . . . . ?
O2 C3 C4 C5 62.68(15) . . . . ?
C8 C3 C4 C5 -57.58(16) . . . . ?
C3 C4 C5 C6 57.38(15) . . . . ?
C4 C5 C6 C7 -54.89(15) . . . . ?
C4 C5 C6 C14 171.99(11) . . . . ?
C5 C6 C7 C11 -126.70(14) . . . . ?
C14 C6 C7 C11 9.28(17) . . . . ?
C5 C6 C7 C8 54.70(15) . . . . ?
C14 C6 C7 C8 -169.31(11) . . . . ?
C11 C7 C8 C10 8.12(18) . . . . ?
C6 C7 C8 C10 -173.31(11) . . . . ?
C11 C7 C8 C9 -111.36(15) . . . . ?
C6 C7 C8 C9 67.21(15) . . . . ?
C11 C7 C8 C3 128.72(13) . . . . ?
C6 C7 C8 C3 -52.71(14) . . . . ?
O1 C3 C8 C7 176.88(10) . . . . ?
O2 C3 C8 C7 -67.43(13) . . . . ?
C4 C3 C8 C7 53.10(14) . . . . ?
O1 C3 C8 C10 -59.95(14) . . . . ?
O2 C3 C8 C10 55.74(15) . . . . ?
C4 C3 C8 C10 176.27(11) . . . . ?
O1 C3 C8 C9 56.74(14) . . . . ?
O2 C3 C8 C9 172.43(11) . . . . ?
C4 C3 C8 C9 -67.04(15) . . . . ?
C8 C7 C11 C12 177.36(12) . . . . ?
C6 C7 C11 C12 -1.1(2) . . . . ?
C7 C11 C12 C13 17.1(2) . . . . ?
C11 C12 C13 C19 97.44(15) . . . . ?
C11 C12 C13 C14 -38.30(16) . . . . ?
C7 C6 C14 C16 -159.41(10) . . . . ?
C5 C6 C14 C16 -27.74(15) . . . . ?
C7 C6 C14 C15 84.49(13) . . . . ?
C5 C6 C14 C15 -143.84(12) . . . . ?
C7 C6 C14 C13 -33.69(15) . . . . ?
C5 C6 C14 C13 97.97(13) . . . . ?
C12 C13 C14 C16 172.62(11) . . . . ?
C19 C13 C14 C16 39.42(17) . . . . ?
C12 C13 C14 C15 -69.68(15) . . . . ?
C19 C13 C14 C15 157.12(12) . . . . ?
C12 C13 C14 C6 47.84(15) . . . . ?
C19 C13 C14 C6 -85.36(15) . . . . ?
C15 C14 C16 O3 26.63(18) . . . . ?
C6 C14 C16 O3 -87.59(16) . . . . ?
C13 C14 C16 O3 143.29(14) . . . . ?
C15 C14 C16 C17 -154.49(13) . . . . ?
C6 C14 C16 C17 91.29(14) . . . . ?
C13 C14 C16 C17 -37.83(17) . . . . ?
O3 C16 C17 C18 -132.76(15) . . . . ?
C14 C16 C17 C18 48.36(18) . . . . ?
C16 C17 C18 C19 -58.45(16) . . . . ?
C17 C18 C19 C20 -69.82(15) . . . . ?
C17 C18 C19 C21 172.81(12) . . . . ?
C17 C18 C19 C13 57.19(16) . . . . ?
C12 C13 C19 C20 -56.34(16) . . . . ?
C14 C13 C19 C20 75.08(16) . . . . ?
C12 C13 C19 C18 179.21(12) . . . . ?
C14 C13 C19 C18 -49.37(17) . . . . ?
C12 C13 C19 C21 64.64(17) . . . . ?
C14 C13 C19 C21 -163.95(13) . . . . ?
